data_7017075
loop_
_publ_author_name
'Demott, Jessica C.'
'Surawatanawong, Panida'
'Barnett, Shoshanna M.'
'Chen, Chun-Hsing'
'Foxman, Bruce M.'
'Ozerov, Oleg V.'

_publ_section_title
;
 Experimental and computational exploration of the dynamic behavior of
 (PNP)BF(2), a boron compound supported by an amido/bis(phosphine) pincer
 ligand.
;
_journal_issue 43
_journal_name_full 'Dalton transactions (Cambridge, England : 2003)'
_journal_page_first 11562
_journal_page_last 11570
_journal_paper_doi 10.1039/c1dt11172h
_journal_volume 40
_journal_year 2011
_chemical_formula_moiety 'C26 H41 B2 F6 N1 P2'
_chemical_formula_sum 'C26 H41 B2 F6 N P2'
_chemical_formula_weight 565.18
_space_group_IT_number 14
_symmetry_cell_setting monoclinic
_symmetry_space_group_name_Hall '-P 2ybc'
_symmetry_space_group_name_H-M 'P 1 21/c 1'
_atom_sites_solution_hydrogens geom
_atom_sites_solution_primary direct
_audit_creation_date 11-05-02
_audit_creation_method CRYSTALS_ver_14.15
_cell_angle_alpha 90
_cell_angle_beta 94.796(4)
_cell_angle_gamma 90
_cell_formula_units_Z 4
_cell_length_a 9.0396(7)
_cell_length_b 18.3375(13)
_cell_length_c 17.7856(13)
_cell_measurement_reflns_used 6591
_cell_measurement_temperature 120
_cell_measurement_theta_max 21
_cell_measurement_theta_min 2
_cell_volume 2937.9(4)
_computing_cell_refinement 'Apex2 (Bruker AXS, 2006)'
_computing_data_collection 'Apex2 (Bruker AXS, 2006)'
_computing_data_reduction 'Apex2 (Bruker AXS, 2006)'
_computing_molecular_graphics 'CAMERON (Watkin et al., 1996)'
_computing_publication_material 'CRYSTALS (Betteridge et al., 2003)'
_computing_structure_refinement 'CRYSTALS (Betteridge et al., 2003)'
_computing_structure_solution 'SIR92 (Altomare et al., 1994)'
_diffrn_ambient_temperature 120
_diffrn_measured_fraction_theta_full 0.996
_diffrn_measured_fraction_theta_max 0.996
_diffrn_measurement_device Area
_diffrn_measurement_device_type 'Bruker Kappa Apex2'
_diffrn_measurement_method '\f & \w scans'
_diffrn_radiation_monochromator graphite
_diffrn_radiation_type 'Mo K\a'
_diffrn_radiation_wavelength 0.71073
_diffrn_reflns_av_R_equivalents 0.044
_diffrn_reflns_limit_h_max 9
_diffrn_reflns_limit_h_min -9
_diffrn_reflns_limit_k_max 17
_diffrn_reflns_limit_k_min -18
_diffrn_reflns_limit_l_max 17
_diffrn_reflns_limit_l_min -17
_diffrn_reflns_number 21942
_diffrn_reflns_theta_full 20.913
_diffrn_reflns_theta_max 20.913
_diffrn_reflns_theta_min 1.598
_diffrn_standards_number 0
_exptl_absorpt_coefficient_mu 0.202
_exptl_absorpt_correction_T_max 0.96
_exptl_absorpt_correction_T_min 0.96
_exptl_absorpt_correction_type multi-scan
_exptl_absorpt_process_details 'Apex2 (Bruker AXS, 2006)'
_exptl_crystal_colour colorless
_exptl_crystal_density_diffrn 1.278
_exptl_crystal_density_method 'not measured'
_exptl_crystal_description 'prism fragment'
_exptl_crystal_F_000 1192
_exptl_crystal_size_max 0.283
_exptl_crystal_size_mid 0.226
_exptl_crystal_size_min 0.226
_refine_diff_density_max 0.42
_refine_diff_density_min -0.30
_refine_ls_extinction_method None
_refine_ls_goodness_of_fit_ref 0.9978
_refine_ls_hydrogen_treatment none
_refine_ls_matrix_type full
_refine_ls_number_parameters 338
_refine_ls_number_reflns 3108
_refine_ls_number_restraints 0
_refine_ls_R_factor_all 0.0468
_refine_ls_R_factor_gt 0.0364
_refine_ls_shift/su_max 0.0031110
_refine_ls_shift/su_mean 0.0000979
_refine_ls_structure_factor_coef Fsqd
_refine_ls_weighting_details
;
Method= Modified Sheldrick
w=1/[\s^2^(F^2^) + ( 0.04P)^2^ + 3.17P]
,where P=(max(Fo^2^,0) + 2Fc^2^)/3
;
_refine_ls_weighting_scheme calc
_refine_ls_wR_factor_all 0.0892
_refine_ls_wR_factor_gt 0.0830
_refine_ls_wR_factor_ref 0.0892
_reflns_limit_h_max 9
_reflns_limit_h_min -9
_reflns_limit_k_max 18
_reflns_limit_k_min 0
_reflns_limit_l_max 17
_reflns_limit_l_min 0
_reflns_number_gt 2592
_reflns_number_total 3108
_reflns_threshold_expression I>2.0\s(I)
_oxford_diffrn_Wilson_B_factor 1.85
_oxford_diffrn_Wilson_scale 3.95
_oxford_refine_ls_r_factor_ref 0.0468
_oxford_refine_ls_scale 0.5500(10)
_oxford_reflns_number_all 3108
_oxford_reflns_threshold_expression_ref I>-10.0\s(I)
_oxford_structure_analysis_title 'OZ099_0m in P2(1)/c'
_cod_data_source_file c1dt11172h.txt
_cod_data_source_block oz099
_cod_depositor_comments
;
The following automatic conversions were performed:

'_symmetry_cell_setting' value 'Monoclinic' changed to 'monoclinic'
according to /home/saulius/struct/CIF-dictionaries/cif_core.dic
dictionary named 'cif_core.dic' version 2.4.1 from
2010-06-29.

'_atom_sites_solution_primary' value 'Direct' changed to
'direct' according to
/home/saulius/struct/CIF-dictionaries/cif_core.dic dictionary named
'cif_core.dic' version 2.4.1 from
2010-06-29.

'_exptl_absorpt_correction_type' value 'Multi-scan'
changed to 'multi-scan' according to
/home/saulius/struct/CIF-dictionaries/cif_core.dic dictionary named
'cif_core.dic' version 2.4.1 from 2010-06-29.

Automatic conversion script
Id: cif_fix_values 1715 2011-07-08 13:25:40Z adriana 
;
_cod_original_sg_symbol_H-M 'P 1 21/c 1 '
_cod_original_formula_sum 'C26 H41 B2 F6 N1 P2'
_cod_database_code 7017075

loop_
_symmetry_equiv_pos_as_xyz
x,y,z
-x,-y,-z
-x,y+1/2,-z+1/2
x,-y+1/2,z+1/2

loop_
_atom_site_label
_atom_site_type_symbol
_atom_site_fract_x
_atom_site_fract_y
_atom_site_fract_z
_atom_site_U_iso_or_equiv
_atom_site_occupancy
_atom_site_adp_type
_atom_site_refinement_flags_posn
B1 B 0.3544(4) 0.5967(2) 0.2951(2) 0.0322 1.0000 Uani .
B2 B 0.0544(4) 0.2819(2) 0.4454(2) 0.0310 1.0000 Uani .
F1 F 0.48592(18) 0.58278(10) 0.33826(9) 0.0447 1.0000 Uani .
F2 F 0.3337(2) 0.67199(9) 0.28865(10) 0.0446 1.0000 Uani .
F3 F 0.0135(2) 0.26297(11) 0.51601(11) 0.0634 1.0000 Uani .
F4 F 0.0159(2) 0.35360(10) 0.43171(11) 0.0503 1.0000 Uani .
F5 F 0.2039(2) 0.27319(11) 0.44281(14) 0.0696 1.0000 Uani .
F6 F -0.0242(2) 0.23779(10) 0.39240(10) 0.0541 1.0000 Uani .
P1 P 0.18028(8) 0.54849(4) 0.33905(4) 0.0244 1.0000 Uani .
P2 P 0.39982(8) 0.69482(4) 0.12008(4) 0.0254 1.0000 Uani .
N1 N 0.3462(2) 0.55767(12) 0.21754(13) 0.0247 1.0000 Uani .
C1 C 0.1552(3) 0.48330(15) 0.26459(15) 0.0228 1.0000 Uani .
C2 C 0.0576(3) 0.42426(15) 0.25890(16) 0.0246 1.0000 Uani .
C3 C 0.0519(3) 0.37737(15) 0.19730(16) 0.0263 1.0000 Uani .
C4 C 0.1461(3) 0.39225(16) 0.14151(16) 0.0264 1.0000 Uani .
C5 C 0.2443(3) 0.45014(16) 0.14577(16) 0.0257 1.0000 Uani .
C6 C 0.2511(3) 0.49699(15) 0.20815(15) 0.0224 1.0000 Uani .
C7 C 0.5188(3) 0.61773(15) 0.13624(15) 0.0236 1.0000 Uani .
C8 C 0.6532(3) 0.61707(16) 0.10243(16) 0.0252 1.0000 Uani .
C9 C 0.7463(3) 0.55765(16) 0.10736(16) 0.0246 1.0000 Uani .
C10 C 0.7042(3) 0.49832(16) 0.14964(16) 0.0282 1.0000 Uani .
C11 C 0.5741(3) 0.49844(16) 0.18486(16) 0.0293 1.0000 Uani .
C12 C 0.4781(3) 0.55763(15) 0.17865(16) 0.0235 1.0000 Uani .
C13 C -0.0519(3) 0.31333(16) 0.19268(17) 0.0344 1.0000 Uani .
C14 C 0.8900(3) 0.55744(17) 0.07066(17) 0.0347 1.0000 Uani .
C15 C 0.0161(3) 0.60613(16) 0.34154(16) 0.0296 1.0000 Uani .
C16 C -0.1098(3) 0.56969(19) 0.37842(19) 0.0435 1.0000 Uani .
C17 C -0.0335(4) 0.63105(18) 0.26164(18) 0.0429 1.0000 Uani .
C18 C 0.2195(3) 0.50446(15) 0.42988(16) 0.0275 1.0000 Uani .
C19 C 0.2611(3) 0.56315(17) 0.48913(17) 0.0370 1.0000 Uani .
C20 C 0.3393(4) 0.44698(17) 0.42717(18) 0.0404 1.0000 Uani .
C21 C 0.4878(3) 0.78033(15) 0.14972(17) 0.0297 1.0000 Uani .
C22 C 0.5953(4) 0.77336(18) 0.21933(19) 0.0458 1.0000 Uani .
C23 C 0.3652(4) 0.83566(16) 0.16077(19) 0.0405 1.0000 Uani .
C24 C 0.3277(3) 0.69846(16) 0.02182(16) 0.0310 1.0000 Uani .
C25 C 0.4416(4) 0.7165(2) -0.03395(18) 0.0468 1.0000 Uani .
C26 C 0.2463(3) 0.62685(18) 0.00330(18) 0.0412 1.0000 Uani .
H21 H -0.0034 0.4155 0.2975 0.0293 1.0000 Uiso R
H41 H 0.1462 0.3619 0.1004 0.0321 1.0000 Uiso R
H51 H 0.3085 0.4579 0.1077 0.0293 1.0000 Uiso R
H81 H 0.6811 0.6578 0.0749 0.0294 1.0000 Uiso R
H101 H 0.7652 0.4586 0.1557 0.0342 1.0000 Uiso R
H111 H 0.5507 0.4586 0.2138 0.0339 1.0000 Uiso R
H131 H -0.0234 0.2812 0.1523 0.0516 1.0000 Uiso R
H132 H -0.1541 0.3291 0.1811 0.0519 1.0000 Uiso R
H133 H -0.0467 0.2868 0.2398 0.0518 1.0000 Uiso R
H141 H 0.8786 0.5343 0.0225 0.0524 1.0000 Uiso R
H142 H 0.9660 0.5319 0.1012 0.0517 1.0000 Uiso R
H143 H 0.9231 0.6062 0.0628 0.0520 1.0000 Uiso R
H151 H 0.0474 0.6479 0.3725 0.0352 1.0000 Uiso R
H161 H -0.1937 0.6028 0.3755 0.0644 1.0000 Uiso R
H162 H -0.0803 0.5576 0.4299 0.0649 1.0000 Uiso R
H163 H -0.1417 0.5256 0.3515 0.0641 1.0000 Uiso R
H171 H -0.1134 0.6653 0.2645 0.0634 1.0000 Uiso R
H172 H 0.0482 0.6536 0.2369 0.0638 1.0000 Uiso R
H173 H -0.0709 0.5899 0.2318 0.0634 1.0000 Uiso R
H181 H 0.1301 0.4806 0.4426 0.0322 1.0000 Uiso R
H191 H 0.2839 0.5396 0.5377 0.0555 1.0000 Uiso R
H192 H 0.1800 0.5984 0.4929 0.0557 1.0000 Uiso R
H193 H 0.3488 0.5888 0.4762 0.0553 1.0000 Uiso R
H201 H 0.3580 0.4245 0.4760 0.0601 1.0000 Uiso R
H202 H 0.4295 0.4696 0.4122 0.0601 1.0000 Uiso R
H203 H 0.3082 0.4095 0.3913 0.0603 1.0000 Uiso R
H211 H 0.5416 0.7957 0.1072 0.0354 1.0000 Uiso R
H221 H 0.6352 0.8200 0.2330 0.0681 1.0000 Uiso R
H222 H 0.5472 0.7544 0.2620 0.0685 1.0000 Uiso R
H223 H 0.6753 0.7406 0.2110 0.0687 1.0000 Uiso R
H231 H 0.4098 0.8830 0.1681 0.0604 1.0000 Uiso R
H232 H 0.2923 0.8372 0.1179 0.0604 1.0000 Uiso R
H233 H 0.3180 0.8220 0.2053 0.0612 1.0000 Uiso R
H241 H 0.2550 0.7366 0.0208 0.0363 1.0000 Uiso R
H251 H 0.3903 0.7252 -0.0823 0.0694 1.0000 Uiso R
H252 H 0.4995 0.7590 -0.0190 0.0697 1.0000 Uiso R
H253 H 0.5081 0.6760 -0.0371 0.0696 1.0000 Uiso R
H261 H 0.1889 0.6316 -0.0447 0.0611 1.0000 Uiso R
H262 H 0.1806 0.6146 0.0424 0.0613 1.0000 Uiso R
H263 H 0.3190 0.5876 0.0004 0.0613 1.0000 Uiso R
H1 H 0.283(3) 0.6856(13) 0.1582(14) 0.027(7) 1.0000 Uiso .

loop_
_atom_site_aniso_label
_atom_site_aniso_U_11
_atom_site_aniso_U_22
_atom_site_aniso_U_33
_atom_site_aniso_U_23
_atom_site_aniso_U_13
_atom_site_aniso_U_12
B1 0.031(2) 0.032(3) 0.034(2) -0.0030(18) 0.0086(19) -0.0061(18)
B2 0.030(2) 0.028(2) 0.037(2) -0.0013(19) 0.0101(18) -0.0048(19)
F1 0.0269(11) 0.0711(14) 0.0364(11) -0.0083(10) 0.0037(9) -0.0128(10)
F2 0.0649(13) 0.0290(12) 0.0425(11) -0.0096(9) 0.0195(10) -0.0149(9)
F3 0.0752(15) 0.0729(15) 0.0418(13) 0.0096(11) 0.0024(11) -0.0292(12)
F4 0.0483(12) 0.0352(12) 0.0682(14) 0.0026(10) 0.0102(10) 0.0060(9)
F5 0.0342(13) 0.0505(14) 0.127(2) -0.0153(13) 0.0212(12) 0.0067(10)
F6 0.0654(14) 0.0523(13) 0.0448(12) -0.0135(10) 0.0056(10) -0.0121(11)
P1 0.0242(5) 0.0244(5) 0.0249(5) -0.0025(4) 0.0039(4) -0.0018(4)
P2 0.0219(5) 0.0231(5) 0.0316(5) -0.0003(4) 0.0047(4) -0.0010(4)
N1 0.0226(15) 0.0254(15) 0.0271(14) -0.0029(11) 0.0073(12) -0.0047(12)
C1 0.0226(17) 0.0226(18) 0.0234(17) 0.0015(14) 0.0028(14) -0.0009(15)
C2 0.0202(17) 0.0261(18) 0.0281(18) 0.0013(15) 0.0043(14) 0.0027(15)
C3 0.0275(18) 0.0213(18) 0.0294(19) 0.0032(15) -0.0021(15) 0.0021(15)
C4 0.0306(18) 0.0243(19) 0.0238(18) -0.0046(14) -0.0009(15) 0.0031(16)
C5 0.0254(18) 0.0288(19) 0.0236(18) 0.0021(15) 0.0063(14) 0.0016(16)
C6 0.0204(17) 0.0200(17) 0.0262(18) -0.0012(15) -0.0009(14) -0.0002(14)
C7 0.0223(18) 0.0225(18) 0.0259(17) -0.0015(14) 0.0015(14) -0.0032(14)
C8 0.0230(18) 0.0254(19) 0.0277(18) 0.0021(14) 0.0042(14) -0.0031(15)
C9 0.0220(18) 0.0276(19) 0.0239(17) -0.0034(15) 0.0012(14) -0.0021(16)
C10 0.0244(19) 0.0263(19) 0.0334(18) -0.0033(15) -0.0005(15) 0.0059(15)
C11 0.034(2) 0.0215(19) 0.0329(19) 0.0032(14) 0.0022(16) -0.0006(16)
C12 0.0202(18) 0.0251(19) 0.0252(17) -0.0046(14) 0.0014(14) -0.0037(15)
C13 0.040(2) 0.0265(19) 0.0371(19) -0.0025(15) 0.0043(16) -0.0055(16)
C14 0.0278(19) 0.041(2) 0.0361(19) -0.0028(16) 0.0069(15) 0.0006(16)
C15 0.0302(19) 0.0272(18) 0.0311(19) -0.0059(15) 0.0004(15) 0.0028(15)
C16 0.030(2) 0.054(2) 0.047(2) -0.0039(18) 0.0064(17) 0.0087(17)
C17 0.051(2) 0.035(2) 0.041(2) -0.0010(17) -0.0092(17) 0.0097(17)
C18 0.0230(17) 0.0280(18) 0.0311(18) 0.0012(15) 0.0005(14) -0.0004(15)
C19 0.037(2) 0.043(2) 0.0309(19) -0.0029(16) -0.0004(15) 0.0005(16)
C20 0.040(2) 0.037(2) 0.042(2) -0.0006(16) -0.0029(17) 0.0054(17)
C21 0.0287(18) 0.0249(18) 0.0358(19) -0.0020(14) 0.0050(15) -0.0031(15)
C22 0.043(2) 0.034(2) 0.058(2) -0.0020(17) -0.0135(19) -0.0065(17)
C23 0.044(2) 0.0265(19) 0.051(2) -0.0053(16) 0.0023(17) 0.0017(17)
C24 0.0265(18) 0.0316(19) 0.0343(19) -0.0009(15) -0.0002(15) 0.0033(15)
C25 0.043(2) 0.062(2) 0.036(2) 0.0081(18) 0.0006(17) -0.0060(19)
C26 0.036(2) 0.046(2) 0.041(2) -0.0108(17) -0.0003(16) -0.0039(17)

loop_
_atom_type_symbol
_atom_type_scat_dispersion_real
_atom_type_scat_dispersion_imag
_atom_type_scat_Cromer_Mann_a1
_atom_type_scat_Cromer_Mann_b1
_atom_type_scat_Cromer_Mann_a2
_atom_type_scat_Cromer_Mann_b2
_atom_type_scat_Cromer_Mann_a3
_atom_type_scat_Cromer_Mann_b3
_atom_type_scat_Cromer_Mann_a4
_atom_type_scat_Cromer_Mann_b4
_atom_type_scat_Cromer_Mann_c
_atom_type_scat_source
C 0.0033 0.0016 2.3100 20.8439 1.0200 10.2075 1.5886 0.5687 0.8650 51.6512 0.2156 'International Tables Vol C 4.2.6.8 and 6.1.1.4'
H 0.0000 0.0000 0.4930 10.5109 0.3229 26.1257 0.1402 3.1424 0.0408 57.7998 0.0030 'International Tables Vol C 4.2.6.8 and 6.1.1.4'
B 0.0013 0.0007 2.0545 23.2185 1.3326 1.0210 1.0979 60.3498 0.7068 0.1403 -0.1932 'International Tables Vol C 4.2.6.8 and 6.1.1.4'
N 0.0061 0.0033 12.2126 0.0057 3.1322 9.8933 2.0125 28.9975 1.1663 0.5826 -11.5290 'International Tables Vol C 4.2.6.8 and 6.1.1.4'
F 0.0171 0.0103 3.5392 10.2825 2.6412 4.2944 1.5170 0.2615 1.0243 26.1476 0.2776 'International Tables Vol C 4.2.6.8 and 6.1.1.4'
P 0.1023 0.0942 6.4345 1.9067 4.1791 27.1570 1.7800 0.5260 1.4908 68.1645 1.1149 'International Tables Vol C 4.2.6.8 and 6.1.1.4'

loop_
_geom_angle_atom_site_label_1
_geom_angle_atom_site_label_2
_geom_angle_atom_site_label_3
_geom_angle
_geom_angle_publ_flag
F1 B1 F2 109.3(3) yes
F1 B1 P1 111.4(2) yes
F2 B1 P1 111.2(2) yes
F1 B1 N1 112.5(3) yes
F2 B1 N1 112.8(3) yes
P1 B1 N1 99.3(2) yes
F3 B2 F4 108.5(3) yes
F3 B2 F5 110.0(3) yes
F4 B2 F5 110.0(3) yes
F3 B2 F6 108.0(3) yes
F4 B2 F6 109.1(3) yes
F5 B2 F6 111.1(3) yes
B1 P1 C1 93.47(14) yes
B1 P1 C15 114.67(15) yes
C1 P1 C15 110.66(13) yes
B1 P1 C18 116.06(15) yes
C1 P1 C18 111.46(13) yes
C15 P1 C18 109.56(13) yes
C7 P2 C21 113.19(13) yes
C7 P2 C24 110.33(14) yes
C21 P2 C24 111.17(14) yes
C7 P2 H1 108.3(11) no
C21 P2 H1 108.2(11) no
C24 P2 H1 105.3(10) no
B1 N1 C6 117.0(2) yes
B1 N1 C12 116.8(2) yes
C6 N1 C12 117.9(2) yes
P1 C1 C2 127.9(2) yes
P1 C1 C6 111.3(2) yes
C2 C1 C6 120.8(3) yes
C1 C2 C3 121.2(3) yes
C1 C2 H21 119.4 no
C3 C2 H21 119.3 no
C2 C3 C4 117.2(3) yes
C2 C3 C13 120.6(3) yes
C4 C3 C13 122.2(3) yes
C3 C4 C5 122.8(3) yes
C3 C4 H41 119.4 no
C5 C4 H41 117.7 no
C4 C5 C6 120.0(3) yes
C4 C5 H51 120.7 no
C6 C5 H51 119.3 no
N1 C6 C1 117.7(2) yes
N1 C6 C5 124.4(3) yes
C1 C6 C5 117.9(3) yes
P2 C7 C8 118.1(2) yes
P2 C7 C12 121.8(2) yes
C8 C7 C12 120.0(3) yes
C7 C8 C9 121.9(3) yes
C7 C8 H81 119.8 no
C9 C8 H81 118.3 no
C8 C9 C10 117.4(3) yes
C8 C9 C14 121.4(3) yes
C10 C9 C14 121.2(3) yes
C9 C10 C11 121.7(3) yes
C9 C10 H101 119.8 no
C11 C10 H101 118.5 no
C10 C11 C12 121.1(3) yes
C10 C11 H111 119.6 no
C12 C11 H111 119.3 no
N1 C12 C7 121.9(2) yes
N1 C12 C11 120.3(3) yes
C7 C12 C11 117.8(3) yes
C3 C13 H131 108.0 no
C3 C13 H132 110.9 no
H131 C13 H132 109.0 no
C3 C13 H133 111.2 no
H131 C13 H133 109.6 no
H132 C13 H133 108.0 no
C9 C14 H141 111.1 no
C9 C14 H142 111.0 no
H141 C14 H142 108.0 no
C9 C14 H143 110.7 no
H141 C14 H143 107.2 no
H142 C14 H143 108.7 no
P1 C15 C16 113.4(2) yes
P1 C15 C17 109.1(2) yes
C16 C15 C17 111.3(3) yes
P1 C15 H151 105.7 no
C16 C15 H151 107.2 no
C17 C15 H151 109.9 no
C15 C16 H161 108.3 no
C15 C16 H162 110.9 no
H161 C16 H162 110.5 no
C15 C16 H163 110.9 no
H161 C16 H163 107.3 no
H162 C16 H163 109.0 no
C15 C17 H171 108.1 no
C15 C17 H172 111.7 no
H171 C17 H172 110.1 no
C15 C17 H173 109.8 no
H171 C17 H173 108.0 no
H172 C17 H173 109.0 no
P1 C18 C19 108.6(2) yes
P1 C18 C20 111.6(2) yes
C19 C18 C20 112.1(2) yes
P1 C18 H181 107.8 no
C19 C18 H181 108.7 no
C20 C18 H181 107.9 no
C18 C19 H191 108.7 no
C18 C19 H192 111.6 no
H191 C19 H192 109.6 no
C18 C19 H193 109.7 no
H191 C19 H193 108.1 no
H192 C19 H193 109.2 no
C18 C20 H201 109.9 no
C18 C20 H202 109.3 no
H201 C20 H202 110.0 no
C18 C20 H203 110.3 no
H201 C20 H203 108.1 no
H202 C20 H203 109.2 no
P2 C21 C22 113.6(2) yes
P2 C21 C23 107.8(2) yes
C22 C21 C23 112.0(3) yes
P2 C21 H211 105.0 no
C22 C21 H211 109.3 no
C23 C21 H211 108.8 no
C21 C22 H221 109.7 no
C21 C22 H222 111.7 no
H221 C22 H222 107.9 no
C21 C22 H223 111.5 no
H221 C22 H223 109.1 no
H222 C22 H223 106.7 no
C21 C23 H231 108.5 no
C21 C23 H232 111.8 no
H231 C23 H232 109.4 no
C21 C23 H233 108.0 no
H231 C23 H233 109.4 no
H232 C23 H233 109.7 no
P2 C24 C25 115.3(2) yes
P2 C24 C26 107.7(2) yes
C25 C24 C26 112.7(3) yes
P2 C24 H241 103.6 no
C25 C24 H241 109.2 no
C26 C24 H241 107.8 no
C24 C25 H251 108.6 no
C24 C25 H252 112.1 no
H251 C25 H252 109.0 no
C24 C25 H253 109.4 no
H251 C25 H253 109.6 no
H252 C25 H253 108.2 no
C24 C26 H261 109.1 no
C24 C26 H262 110.7 no
H261 C26 H262 109.7 no
C24 C26 H263 109.3 no
H261 C26 H263 109.4 no
H262 C26 H263 108.6 no

loop_
_geom_bond_atom_site_label_1
_geom_bond_atom_site_label_2
_geom_bond_distance
_geom_bond_publ_flag
B1 F1 1.384(4) yes
B1 F2 1.396(4) yes
B1 P1 2.019(4) yes
B1 N1 1.550(4) yes
B2 F3 1.382(4) yes
B2 F4 1.377(4) yes
B2 F5 1.365(4) yes
B2 F6 1.391(4) yes
P1 C1 1.784(3) yes
P1 C15 1.825(3) yes
P1 C18 1.814(3) yes
P2 C7 1.785(3) yes
P2 C21 1.816(3) yes
P2 C24 1.815(3) yes
P2 H1 1.31(3) no
N1 C6 1.407(3) yes
N1 C12 1.428(3) yes
C1 C2 1.395(4) yes
C1 C6 1.403(4) yes
C2 C3 1.390(4) yes
C2 H21 0.930 no
C3 C4 1.388(4) yes
C3 C13 1.501(4) yes
C4 C5 1.382(4) yes
C4 H41 0.918 no
C5 C6 1.401(4) yes
C5 H51 0.939 no
C7 C8 1.400(4) yes
C7 C12 1.402(4) yes
C8 C9 1.375(4) yes
C8 H81 0.938 no
C9 C10 1.393(4) yes
C9 C14 1.502(4) yes
C10 C11 1.378(4) yes
C10 H101 0.914 no
C11 C12 1.389(4) yes
C11 H111 0.929 no
C13 H131 0.980 no
C13 H132 0.973 no
C13 H133 0.966 no
C14 H141 0.953 no
C14 H142 0.962 no
C14 H143 0.957 no
C15 C16 1.516(4) yes
C15 C17 1.524(4) yes
C15 H151 0.971 no
C16 H161 0.970 no
C16 H162 0.957 no
C16 H163 0.971 no
C17 H171 0.962 no
C17 H172 0.982 no
C17 H173 0.967 no
C18 C19 1.531(4) yes
C18 C20 1.515(4) yes
C18 H181 0.963 no
C19 H191 0.972 no
C19 H192 0.984 no
C19 H193 0.966 no
C20 H201 0.963 no
C20 H202 0.971 no
C20 H203 0.964 no
C21 C22 1.514(4) yes
C21 C23 1.527(4) yes
C21 H211 0.975 no
C22 H221 0.952 no
C22 H222 0.970 no
C22 H223 0.961 no
C23 H231 0.962 no
C23 H232 0.966 no
C23 H233 0.964 no
C24 C25 1.525(4) yes
C24 C26 1.528(4) yes
C24 H241 0.958 no
C25 H251 0.956 no
C25 H252 0.963 no
C25 H253 0.959 no
C26 H261 0.965 no
C26 H262 0.977 no
C26 H263 0.979 no
